data_7038717
loop_
_publ_author_name
'Fitzpatrick, A. J.'
'Stepanovic, S.'
'M\"uller-Bunz, H'
'Gruden-Pavlovi\'c, M A'
'Garc\'ia-Fern\'andez, P'
'Morgan, G. G.'

_publ_section_title
;
 Challenges in assignment of orbital populations in a high spin
 manganese(iii) complex.
;
_journal_issue 15
_journal_name_full 'Dalton transactions (Cambridge, England : 2003)'
_journal_page_first 6702
_journal_page_last 6708
_journal_paper_doi 10.1039/c5dt03914b
_journal_volume 45
_journal_year 2016
_chemical_formula_moiety 'C24 H30 F2 Mn N4 O2, C F3 O3 S'
_chemical_formula_sum 'C25 H30 F5 Mn N4 O5 S'
_chemical_formula_weight 648.53
_chemical_name_systematic
; 
 ? 
;
_space_group_IT_number 14
_symmetry_cell_setting monoclinic
_symmetry_space_group_name_Hall '-P 2yn'
_symmetry_space_group_name_H-M 'P 1 21/n 1'
_atom_sites_solution_hydrogens geom
_atom_sites_solution_primary direct
_atom_sites_solution_secondary difmap
_audit_creation_method SHELXL-97
_audit_update_record
;
2015-08-10 deposited with the CCDC.
2016-03-07 downloaded from the CCDC.
;
_cell_angle_alpha 90.00
_cell_angle_beta 97.061(1)
_cell_angle_gamma 90.00
_cell_formula_units_Z 4
_cell_length_a 10.9926(2)
_cell_length_b 17.3651(3)
_cell_length_c 14.5485(2)
_cell_measurement_reflns_used 17045
_cell_measurement_temperature 100(2)
_cell_measurement_theta_max 29.3120
_cell_measurement_theta_min 2.9924
_cell_volume 2756.07(8)
_computing_cell_refinement
; 
CrysAlisPro, Agilent Technologies, 
Version 1.171.34.49 (release 20-01-2011 CrysAlis171 .NET) 
(compiled Jan 20 2011,15:58:25) 
;
_computing_data_collection
; 
CrysAlisPro, Agilent Technologies, 
Version 1.171.34.49 (release 20-01-2011 CrysAlis171 .NET) 
(compiled Jan 20 2011,15:58:25) 
;
_computing_data_reduction
; 
CrysAlisPro, Agilent Technologies, 
Version 1.171.34.49 (release 20-01-2011 CrysAlis171 .NET) 
(compiled Jan 20 2011,15:58:25) 
;
_computing_structure_refinement 'SHELXL-97 (Sheldrick, 2008)'
_computing_structure_solution 'SHELXS-97 (Sheldrick, 2008)'
_diffrn_ambient_temperature 100(2)
_diffrn_detector_area_resol_mean 10.3196
_diffrn_measured_fraction_theta_full 0.993
_diffrn_measured_fraction_theta_max 0.917
_diffrn_measurement_device_type 'SuperNova, Dual, Cu at zero, Atlas'
_diffrn_measurement_method '\w scans'
_diffrn_radiation_monochromator mirror
_diffrn_radiation_source 'SuperNova (Mo) X-ray Source'
_diffrn_radiation_type MoK\a
_diffrn_radiation_wavelength 0.71073
_diffrn_reflns_av_R_equivalents 0.0292
_diffrn_reflns_av_sigmaI/netI 0.0244
_diffrn_reflns_limit_h_max 14
_diffrn_reflns_limit_h_min -13
_diffrn_reflns_limit_k_max 23
_diffrn_reflns_limit_k_min -23
_diffrn_reflns_limit_l_max 19
_diffrn_reflns_limit_l_min -20
_diffrn_reflns_number 34285
_diffrn_reflns_theta_full 27.00
_diffrn_reflns_theta_max 29.38
_diffrn_reflns_theta_min 3.00
_exptl_absorpt_coefficient_mu 0.632
_exptl_absorpt_correction_T_max 0.937
_exptl_absorpt_correction_T_min 0.909
_exptl_absorpt_correction_type analytical
_exptl_absorpt_process_details
; 
CrysAlisPro, Agilent Technologies, 
Version 1.171.34.49 (release 20-01-2011 CrysAlis171 .NET) 
(compiled Jan 20 2011,15:58:25) 
Analytical numeric absorption correction using a multifaceted crystal 
model based on expressions derived by R.C. Clark & J.S. Reid. 
(Clark, R. C. & Reid, J. S. (1995). Acta Cryst. A51, 887-897) 
;
_exptl_crystal_colour black
_exptl_crystal_density_diffrn 1.563
_exptl_crystal_density_method 'not measured'
_exptl_crystal_description block
_exptl_crystal_F_000 1336
_exptl_crystal_recrystallization_method 'Re-crystallisation from solvent: '
_exptl_crystal_size_max 0.2401
_exptl_crystal_size_mid 0.2192
_exptl_crystal_size_min 0.1622
_refine_diff_density_max 0.473
_refine_diff_density_min -0.475
_refine_diff_density_rms 0.058
_refine_ls_extinction_method none
_refine_ls_goodness_of_fit_ref 1.053
_refine_ls_hydrogen_treatment mixed
_refine_ls_matrix_type full
_refine_ls_number_parameters 380
_refine_ls_number_reflns 6961
_refine_ls_number_restraints 0
_refine_ls_restrained_S_all 1.053
_refine_ls_R_factor_all 0.0389
_refine_ls_R_factor_gt 0.0316
_refine_ls_shift/su_max 0.002
_refine_ls_shift/su_mean 0.000
_refine_ls_structure_factor_coef Fsqd
_refine_ls_weighting_details 'calc w=1/[\s^2^(Fo^2^)+(0.0305P)^2^+1.9088P] where P=(Fo^2^+2Fc^2^)/3'
_refine_ls_weighting_scheme calc
_refine_ls_wR_factor_gt 0.0731
_refine_ls_wR_factor_ref 0.0778
_reflns_number_gt 6087
_reflns_number_total 6961
_reflns_threshold_expression I>2\s(I)
_cod_data_source_file c5dt03914b2.cif
_cod_data_source_block mor577(1)
_cod_depositor_comments 'Adding full bibliography for 7038716--7038719.cif.'
_cod_original_sg_symbol_H-M 'P 21/n'
_cod_database_code 7038717

loop_
_symmetry_equiv_pos_as_xyz
'x, y, z'
'-x+1/2, y+1/2, -z+1/2'
'-x, -y, -z'
'x-1/2, -y-1/2, z-1/2'

loop_
_atom_site_label
_atom_site_type_symbol
_atom_site_fract_x
_atom_site_fract_y
_atom_site_fract_z
_atom_site_U_iso_or_equiv
_atom_site_adp_type
_atom_site_occupancy
_atom_site_symmetry_multiplicity
_atom_site_calc_flag
_atom_site_refinement_flags
Mn Mn 0.309640(19) 0.068882(12) 0.736586(14) 0.01213(6) Uani 1 1 d .
O1 O 0.32025(9) 0.02814(6) 0.61888(7) 0.0148(2) Uani 1 1 d .
C1 C 0.26269(13) -0.03694(8) 0.59128(9) 0.0136(3) Uani 1 1 d .
C2 C 0.32241(13) -0.08719(9) 0.53537(10) 0.0164(3) Uani 1 1 d .
H2 H 0.3987 -0.0723 0.5166 0.020 Uiso 1 1 calc R
C3 C 0.27249(14) -0.15767(9) 0.50727(10) 0.0183(3) Uani 1 1 d .
H3 H 0.3136 -0.1912 0.4697 0.022 Uiso 1 1 calc R
C4 C 0.16088(14) -0.17809(9) 0.53531(11) 0.0181(3) Uani 1 1 d .
F1 F 0.11313(9) -0.24844(5) 0.51039(7) 0.0247(2) Uani 1 1 d .
C5 C 0.09582(13) -0.12947(9) 0.58521(10) 0.0173(3) Uani 1 1 d .
H5 H 0.0180 -0.1447 0.6010 0.021 Uiso 1 1 calc R
C6 C 0.14458(13) -0.05700(8) 0.61290(10) 0.0145(3) Uani 1 1 d .
C7 C 0.06717(13) 0.00012(9) 0.65420(10) 0.0149(3) Uani 1 1 d .
C8 C -0.07010(13) -0.00626(9) 0.62815(11) 0.0199(3) Uani 1 1 d .
H8A H -0.1092 -0.0176 0.6836 0.030 Uiso 1 1 calc R
H8B H -0.0880 -0.0478 0.5829 0.030 Uiso 1 1 calc R
H8C H -0.1019 0.0425 0.6010 0.030 Uiso 1 1 calc R
N1 N 0.11748(11) 0.05513(7) 0.70510(8) 0.0146(2) Uani 1 1 d .
C9 C 0.04246(14) 0.11955(9) 0.73334(10) 0.0173(3) Uani 1 1 d .
H9A H 0.0653 0.1306 0.8000 0.021 Uiso 1 1 calc R
H9B H -0.0453 0.1050 0.7238 0.021 Uiso 1 1 calc R
C10 C 0.06268(14) 0.19166(9) 0.67634(10) 0.0189(3) Uani 1 1 d .
H10A H 0.0571 0.1770 0.6102 0.023 Uiso 1 1 calc R
H10B H -0.0042 0.2287 0.6829 0.023 Uiso 1 1 calc R
C11 C 0.18488(15) 0.23184(9) 0.70367(11) 0.0201(3) Uani 1 1 d .
H11A H 0.1837 0.2829 0.6734 0.024 Uiso 1 1 calc R
H11B H 0.1970 0.2400 0.7715 0.024 Uiso 1 1 calc R
N2 N 0.28764(12) 0.18601(7) 0.67635(9) 0.0165(3) Uani 1 1 d .
H1N2 H 0.2748(16) 0.1797(10) 0.6170(13) 0.017(4) Uiso 1 1 d .
C12 C 0.40639(15) 0.22560(9) 0.69754(11) 0.0198(3) Uani 1 1 d .
H12A H 0.4181 0.2417 0.7633 0.024 Uiso 1 1 calc R
H12B H 0.4081 0.2722 0.6585 0.024 Uiso 1 1 calc R
C13 C 0.50820(14) 0.17121(9) 0.67874(11) 0.0193(3) Uani 1 1 d .
H13A H 0.4968 0.1553 0.6129 0.023 Uiso 1 1 calc R
H13B H 0.5884 0.1975 0.6915 0.023 Uiso 1 1 calc R
N3 N 0.50597(11) 0.10269(8) 0.73894(9) 0.0165(3) Uani 1 1 d .
H1N3 H 0.5318(16) 0.1163(10) 0.7920(13) 0.015(4) Uiso 1 1 d .
C14 C 0.59268(14) 0.04313(10) 0.71416(11) 0.0207(3) Uani 1 1 d .
H14A H 0.6758 0.0658 0.7177 0.025 Uiso 1 1 calc R
H14B H 0.5682 0.0266 0.6494 0.025 Uiso 1 1 calc R
C15 C 0.59696(13) -0.02703(9) 0.77734(11) 0.0203(3) Uani 1 1 d .
H15A H 0.6189 -0.0098 0.8421 0.024 Uiso 1 1 calc R
H15B H 0.6629 -0.0617 0.7618 0.024 Uiso 1 1 calc R
C16 C 0.47756(13) -0.07296(9) 0.77151(11) 0.0170(3) Uani 1 1 d .
H16A H 0.4483 -0.0840 0.7058 0.020 Uiso 1 1 calc R
H16B H 0.4934 -0.1227 0.8039 0.020 Uiso 1 1 calc R
N4 N 0.38133(11) -0.03076(7) 0.81331(8) 0.0144(2) Uani 1 1 d .
C17 C 0.36455(13) -0.04403(8) 0.89831(10) 0.0150(3) Uani 1 1 d .
C18 C 0.43836(14) -0.10144(9) 0.96048(10) 0.0195(3) Uani 1 1 d .
H18A H 0.3951 -0.1509 0.9580 0.029 Uiso 1 1 calc R
H18B H 0.4487 -0.0822 1.0243 0.029 Uiso 1 1 calc R
H18C H 0.5190 -0.1084 0.9394 0.029 Uiso 1 1 calc R
C19 C 0.27291(13) 0.00137(9) 0.94169(10) 0.0148(3) Uani 1 1 d .
C20 C 0.21482(13) -0.03140(9) 1.01355(10) 0.0178(3) Uani 1 1 d .
H20 H 0.2276 -0.0840 1.0297 0.021 Uiso 1 1 calc R
C21 C 0.13967(14) 0.01350(10) 1.05983(10) 0.0200(3) Uani 1 1 d .
F2 F 0.08473(9) -0.01893(6) 1.12973(7) 0.0287(2) Uani 1 1 d .
C22 C 0.11977(14) 0.09056(10) 1.04107(11) 0.0207(3) Uani 1 1 d .
H22 H 0.0693 0.1205 1.0758 0.025 Uiso 1 1 calc R
C23 C 0.17549(14) 0.12316(9) 0.97012(10) 0.0182(3) Uani 1 1 d .
H23 H 0.1626 0.1762 0.9560 0.022 Uiso 1 1 calc R
C24 C 0.25080(13) 0.07942(9) 0.91855(10) 0.0147(3) Uani 1 1 d .
O2 O 0.30203(9) 0.11501(6) 0.85108(7) 0.0156(2) Uani 1 1 d .
O3 O 0.20859(11) 0.31570(7) 0.36249(8) 0.0273(3) Uani 1 1 d .
O4 O 0.16359(12) 0.18396(7) 0.31359(8) 0.0286(3) Uani 1 1 d .
O5 O 0.17837(11) 0.21769(8) 0.47703(8) 0.0299(3) Uani 1 1 d .
S2 S 0.21242(3) 0.23512(2) 0.38669(3) 0.01721(8) Uani 1 1 d .
C25 C 0.37522(15) 0.21285(10) 0.40294(12) 0.0242(3) Uani 1 1 d .
F3 F 0.43486(9) 0.25519(7) 0.47099(8) 0.0377(3) Uani 1 1 d .
F4 F 0.39365(10) 0.13890(7) 0.42578(8) 0.0390(3) Uani 1 1 d .
F5 F 0.42850(11) 0.22547(8) 0.32690(8) 0.0443(3) Uani 1 1 d .

loop_
_atom_site_aniso_label
_atom_site_aniso_U_11
_atom_site_aniso_U_22
_atom_site_aniso_U_33
_atom_site_aniso_U_23
_atom_site_aniso_U_13
_atom_site_aniso_U_12
Mn 0.01257(11) 0.01283(11) 0.01098(11) 0.00014(8) 0.00140(8) -0.00052(8)
O1 0.0146(5) 0.0168(5) 0.0131(5) -0.0012(4) 0.0020(4) -0.0026(4)
C1 0.0138(6) 0.0149(7) 0.0113(6) 0.0019(5) -0.0012(5) 0.0005(5)
C2 0.0134(7) 0.0199(7) 0.0160(7) -0.0002(6) 0.0021(5) 0.0016(5)
C3 0.0185(7) 0.0177(7) 0.0181(7) -0.0015(6) 0.0004(6) 0.0041(6)
C4 0.0183(7) 0.0128(7) 0.0215(8) 0.0004(6) -0.0040(6) -0.0001(5)
F1 0.0221(5) 0.0134(4) 0.0372(6) -0.0042(4) -0.0018(4) -0.0015(4)
C5 0.0132(7) 0.0179(7) 0.0203(7) 0.0029(6) -0.0003(5) -0.0008(5)
C6 0.0137(6) 0.0160(7) 0.0131(6) 0.0022(5) -0.0012(5) 0.0012(5)
C7 0.0140(6) 0.0166(7) 0.0140(7) 0.0045(5) 0.0016(5) 0.0005(5)
C8 0.0127(7) 0.0206(8) 0.0262(8) 0.0001(6) 0.0017(6) 0.0001(6)
N1 0.0146(6) 0.0159(6) 0.0135(6) 0.0026(5) 0.0027(4) 0.0022(5)
C9 0.0170(7) 0.0190(7) 0.0164(7) 0.0000(6) 0.0039(5) 0.0037(6)
C10 0.0216(7) 0.0189(8) 0.0166(7) 0.0022(6) 0.0035(6) 0.0065(6)
C11 0.0268(8) 0.0153(7) 0.0188(7) 0.0026(6) 0.0053(6) 0.0040(6)
N2 0.0196(6) 0.0176(6) 0.0124(6) -0.0003(5) 0.0020(5) 0.0003(5)
C12 0.0252(8) 0.0164(7) 0.0180(7) 0.0012(6) 0.0034(6) -0.0046(6)
C13 0.0202(7) 0.0212(8) 0.0169(7) 0.0011(6) 0.0040(6) -0.0065(6)
N3 0.0178(6) 0.0183(7) 0.0132(6) -0.0015(5) 0.0015(5) -0.0030(5)
C14 0.0151(7) 0.0246(8) 0.0232(8) -0.0022(6) 0.0055(6) -0.0009(6)
C15 0.0134(7) 0.0254(8) 0.0216(8) -0.0026(6) -0.0004(6) 0.0020(6)
C16 0.0165(7) 0.0172(7) 0.0170(7) -0.0010(6) 0.0006(5) 0.0030(6)
N4 0.0140(6) 0.0137(6) 0.0152(6) -0.0010(5) 0.0003(4) -0.0008(5)
C17 0.0142(6) 0.0132(7) 0.0164(7) 0.0006(5) -0.0027(5) -0.0034(5)
C18 0.0220(7) 0.0178(8) 0.0175(7) 0.0034(6) -0.0016(6) 0.0020(6)
C19 0.0139(6) 0.0176(7) 0.0120(7) 0.0010(5) -0.0021(5) -0.0028(5)
C20 0.0176(7) 0.0194(8) 0.0155(7) 0.0040(6) -0.0014(5) -0.0037(6)
C21 0.0169(7) 0.0301(9) 0.0131(7) 0.0043(6) 0.0019(5) -0.0065(6)
F2 0.0292(5) 0.0386(6) 0.0203(5) 0.0087(4) 0.0109(4) -0.0043(4)
C22 0.0179(7) 0.0282(8) 0.0164(7) -0.0017(6) 0.0038(6) -0.0009(6)
C23 0.0197(7) 0.0189(8) 0.0161(7) -0.0006(6) 0.0023(6) -0.0010(6)
C24 0.0139(6) 0.0187(7) 0.0107(6) 0.0003(5) -0.0011(5) -0.0036(5)
O2 0.0199(5) 0.0147(5) 0.0126(5) 0.0011(4) 0.0036(4) -0.0019(4)
O3 0.0365(7) 0.0171(6) 0.0259(6) -0.0013(5) -0.0056(5) 0.0047(5)
O4 0.0347(7) 0.0229(6) 0.0260(6) -0.0015(5) -0.0052(5) -0.0056(5)
O5 0.0198(6) 0.0492(8) 0.0220(6) 0.0066(5) 0.0074(5) 0.0030(5)
S2 0.01624(17) 0.01869(19) 0.01651(18) 0.00090(14) 0.00123(13) 0.00119(13)
C25 0.0210(8) 0.0286(9) 0.0240(8) 0.0034(7) 0.0072(6) 0.0006(7)
F3 0.0224(5) 0.0500(7) 0.0387(6) -0.0007(5) -0.0042(4) -0.0089(5)
F4 0.0347(6) 0.0331(6) 0.0499(7) 0.0102(5) 0.0075(5) 0.0169(5)
F5 0.0358(6) 0.0637(8) 0.0383(6) 0.0086(6) 0.0246(5) 0.0043(6)

loop_
_atom_type_symbol
_atom_type_description
_atom_type_scat_dispersion_real
_atom_type_scat_dispersion_imag
_atom_type_scat_source
C C 0.0033 0.0016 'International Tables Vol C Tables 4.2.6.8 and 6.1.1.4'
H H 0.0000 0.0000 'International Tables Vol C Tables 4.2.6.8 and 6.1.1.4'
N N 0.0061 0.0033 'International Tables Vol C Tables 4.2.6.8 and 6.1.1.4'
O O 0.0106 0.0060 'International Tables Vol C Tables 4.2.6.8 and 6.1.1.4'
F F 0.0171 0.0103 'International Tables Vol C Tables 4.2.6.8 and 6.1.1.4'
S S 0.1246 0.1234 'International Tables Vol C Tables 4.2.6.8 and 6.1.1.4'
Mn Mn 0.3368 0.7283 'International Tables Vol C Tables 4.2.6.8 and 6.1.1.4'

loop_
_geom_angle_atom_site_label_1
_geom_angle_atom_site_label_2
_geom_angle_atom_site_label_3
_geom_angle
O2 Mn O1 176.59(5)
O2 Mn N1 95.09(5)
O1 Mn N1 86.11(5)
O2 Mn N4 86.31(5)
O1 Mn N4 96.35(5)
N1 Mn N4 108.23(5)
O2 Mn N2 86.80(5)
O1 Mn N2 90.07(5)
N1 Mn N2 87.74(5)
N4 Mn N2 163.11(5)
O2 Mn N3 91.31(5)
O1 Mn N3 86.82(5)
N1 Mn N3 165.66(5)
N4 Mn N3 84.95(5)
N2 Mn N3 79.80(5)
C1 O1 Mn 121.07(9)
O1 C1 C2 117.48(12)
O1 C1 C6 123.76(13)
C2 C1 C6 118.73(13)
C3 C2 C1 121.52(14)
C3 C2 H2 119.2
C1 C2 H2 119.2
C2 C3 C4 118.23(14)
C2 C3 H3 120.9
C4 C3 H3 120.9
F1 C4 C5 118.99(13)
F1 C4 C3 118.53(14)
C5 C4 C3 122.46(14)
C4 C5 C6 119.82(14)
C4 C5 H5 120.1
C6 C5 H5 120.1
C5 C6 C1 118.92(13)
C5 C6 C7 119.82(13)
C1 C6 C7 120.88(13)
N1 C7 C6 120.08(13)
N1 C7 C8 122.77(13)
C6 C7 C8 117.00(13)
C7 C8 H8A 109.5
C7 C8 H8B 109.5
H8A C8 H8B 109.5
C7 C8 H8C 109.5
H8A C8 H8C 109.5
H8B C8 H8C 109.5
C7 N1 C9 120.35(12)
C7 N1 Mn 123.56(10)
C9 N1 Mn 115.47(9)
N1 C9 C10 110.18(12)
N1 C9 H9A 109.6
C10 C9 H9A 109.6
N1 C9 H9B 109.6
C10 C9 H9B 109.6
H9A C9 H9B 108.1
C11 C10 C9 114.52(13)
C11 C10 H10A 108.6
C9 C10 H10A 108.6
C11 C10 H10B 108.6
C9 C10 H10B 108.6
H10A C10 H10B 107.6
N2 C11 C10 111.26(13)
N2 C11 H11A 109.4
C10 C11 H11A 109.4
N2 C11 H11B 109.4
C10 C11 H11B 109.4
H11A C11 H11B 108.0
C12 N2 C11 112.32(12)
C12 N2 Mn 107.13(9)
C11 N2 Mn 116.00(9)
C12 N2 H1N2 107.4(12)
C11 N2 H1N2 107.5(12)
Mn N2 H1N2 105.9(12)
N2 C12 C13 109.05(12)
N2 C12 H12A 109.9
C13 C12 H12A 109.9
N2 C12 H12B 109.9
C13 C12 H12B 109.9
H12A C12 H12B 108.3
N3 C13 C12 109.16(12)
N3 C13 H13A 109.8
C12 C13 H13A 109.8
N3 C13 H13B 109.8
C12 C13 H13B 109.8
H13A C13 H13B 108.3
C13 N3 C14 111.08(12)
C13 N3 Mn 106.78(9)
C14 N3 Mn 117.55(10)
C13 N3 H1N3 107.2(13)
C14 N3 H1N3 105.7(12)
Mn N3 H1N3 108.1(12)
N3 C14 C15 112.63(12)
N3 C14 H14A 109.1
C15 C14 H14A 109.1
N3 C14 H14B 109.1
C15 C14 H14B 109.1
H14A C14 H14B 107.8
C14 C15 C16 114.90(13)
C14 C15 H15A 108.5
C16 C15 H15A 108.5
C14 C15 H15B 108.5
C16 C15 H15B 108.5
H15A C15 H15B 107.5
N4 C16 C15 111.81(12)
N4 C16 H16A 109.3
C15 C16 H16A 109.3
N4 C16 H16B 109.3
C15 C16 H16B 109.3
H16A C16 H16B 107.9
C17 N4 C16 119.91(12)
C17 N4 Mn 123.53(10)
C16 N4 Mn 114.81(9)
N4 C17 C19 119.82(13)
N4 C17 C18 124.06(14)
C19 C17 C18 116.04(13)
C17 C18 H18A 109.5
C17 C18 H18B 109.5
H18A C18 H18B 109.5
C17 C18 H18C 109.5
H18A C18 H18C 109.5
H18B C18 H18C 109.5
C20 C19 C24 118.95(14)
C20 C19 C17 119.68(13)
C24 C19 C17 121.10(13)
C21 C20 C19 119.32(14)
C21 C20 H20 120.3
C19 C20 H20 120.3
F2 C21 C20 118.64(14)
F2 C21 C22 118.28(14)
C20 C21 C22 123.05(14)
C21 C22 C23 118.09(15)
C21 C22 H22 121.0
C23 C22 H22 121.0
C22 C23 C24 121.35(15)
C22 C23 H23 119.3
C24 C23 H23 119.3
O2 C24 C23 117.98(13)
O2 C24 C19 122.81(13)
C23 C24 C19 119.16(13)
C24 O2 Mn 121.76(9)
O4 S2 O5 115.41(8)
O4 S2 O3 114.95(7)
O5 S2 O3 115.02(8)
O4 S2 C25 103.70(8)
O5 S2 C25 101.45(7)
O3 S2 C25 103.71(8)
F5 C25 F4 107.22(14)
F5 C25 F3 107.38(14)
F4 C25 F3 107.38(14)
F5 C25 S2 112.54(12)
F4 C25 S2 110.71(12)
F3 C25 S2 111.36(12)

loop_
_geom_bond_atom_site_label_1
_geom_bond_atom_site_label_2
_geom_bond_distance
Mn O2 1.8594(10)
Mn O1 1.8697(10)
Mn N1 2.1192(12)
Mn N4 2.1551(12)
Mn N2 2.2162(13)
Mn N3 2.2328(13)
O1 C1 1.3328(17)
C1 C2 1.409(2)
C1 C6 1.416(2)
C2 C3 1.382(2)
C2 H2 0.9500
C3 C4 1.386(2)
C3 H3 0.9500
C4 F1 1.3612(17)
C4 C5 1.371(2)
C5 C6 1.407(2)
C5 H5 0.9500
C6 C7 1.481(2)
C7 N1 1.2907(19)
C7 C8 1.514(2)
C8 H8A 0.9800
C8 H8B 0.9800
C8 H8C 0.9800
N1 C9 1.4777(19)
C9 C10 1.533(2)
C9 H9A 0.9900
C9 H9B 0.9900
C10 C11 1.523(2)
C10 H10A 0.9900
C10 H10B 0.9900
C11 N2 1.476(2)
C11 H11A 0.9900
C11 H11B 0.9900
N2 C12 1.474(2)
N2 H1N2 0.865(19)
C12 C13 1.515(2)
C12 H12A 0.9900
C12 H12B 0.9900
C13 N3 1.479(2)
C13 H13A 0.9900
C13 H13B 0.9900
N3 C14 1.481(2)
N3 H1N3 0.824(19)
C14 C15 1.523(2)
C14 H14A 0.9900
C14 H14B 0.9900
C15 C16 1.529(2)
C15 H15A 0.9900
C15 H15B 0.9900
C16 N4 1.4778(18)
C16 H16A 0.9900
C16 H16B 0.9900
N4 C17 1.2932(19)
C17 C19 1.480(2)
C17 C18 1.513(2)
C18 H18A 0.9800
C18 H18B 0.9800
C18 H18C 0.9800
C19 C20 1.410(2)
C19 C24 1.410(2)
C20 C21 1.371(2)
C20 H20 0.9500
C21 F2 1.3663(17)
C21 C22 1.378(2)
C22 C23 1.384(2)
C22 H22 0.9500
C23 C24 1.406(2)
C23 H23 0.9500
C24 O2 1.3412(17)
O3 S2 1.4423(12)
O4 S2 1.4381(12)
O5 S2 1.4423(12)
S2 C25 1.8177(17)
C25 F5 1.3320(19)
C25 F4 1.336(2)
C25 F3 1.338(2)

loop_
_geom_hbond_atom_site_label_D
_geom_hbond_atom_site_label_H
_geom_hbond_atom_site_label_A
_geom_hbond_distance_DH
_geom_hbond_distance_HA
_geom_hbond_distance_DA
_geom_hbond_angle_DHA
N2 H1N2 O5 0.865(19) 2.274(19) 3.0493(17) 149.1(16)

loop_
_geom_torsion_atom_site_label_1
_geom_torsion_atom_site_label_2
_geom_torsion_atom_site_label_3
_geom_torsion_atom_site_label_4
_geom_torsion
N1 Mn O1 C1 -50.00(10)
N4 Mn O1 C1 57.93(10)
N2 Mn O1 C1 -137.73(10)
N3 Mn O1 C1 142.49(10)
Mn O1 C1 C2 -143.50(11)
Mn O1 C1 C6 38.25(18)
O1 C1 C2 C3 176.77(13)
C6 C1 C2 C3 -4.9(2)
C1 C2 C3 C4 0.2(2)
C2 C3 C4 F1 -177.91(13)
C2 C3 C4 C5 3.6(2)
F1 C4 C5 C6 178.97(13)
C3 C4 C5 C6 -2.6(2)
C4 C5 C6 C1 -2.3(2)
C4 C5 C6 C7 170.79(13)
O1 C1 C6 C5 -175.92(13)
C2 C1 C6 C5 5.9(2)
O1 C1 C6 C7 11.1(2)
C2 C1 C6 C7 -167.14(13)
C5 C6 C7 N1 158.42(14)
C1 C6 C7 N1 -28.7(2)
C5 C6 C7 C8 -25.84(19)
C1 C6 C7 C8 147.08(14)
C6 C7 N1 C9 169.57(12)
C8 C7 N1 C9 -5.9(2)
C6 C7 N1 Mn -1.06(19)
C8 C7 N1 Mn -176.55(10)
O2 Mn N1 C7 -150.22(12)
O1 Mn N1 C7 32.98(12)
N4 Mn N1 C7 -62.43(12)
N2 Mn N1 C7 123.20(12)
N3 Mn N1 C7 93.6(2)
O2 Mn N1 C9 38.74(10)
O1 Mn N1 C9 -138.07(10)
N4 Mn N1 C9 126.52(10)
N2 Mn N1 C9 -47.84(10)
N3 Mn N1 C9 -77.4(2)
C7 N1 C9 C10 -104.31(15)
Mn N1 C9 C10 67.04(13)
N1 C9 C10 C11 -74.49(16)
C9 C10 C11 N2 70.81(16)
C10 C11 N2 C12 176.93(12)
C10 C11 N2 Mn -59.40(14)
O2 Mn N2 C12 75.71(9)
O1 Mn N2 C12 -102.96(9)
N1 Mn N2 C12 170.94(10)
N4 Mn N2 C12 9.7(2)
N3 Mn N2 C12 -16.20(9)
O2 Mn N2 C11 -50.62(11)
O1 Mn N2 C11 130.71(11)
N1 Mn N2 C11 44.61(11)
N4 Mn N2 C11 -116.68(17)
N3 Mn N2 C11 -142.53(11)
C11 N2 C12 C13 173.01(12)
Mn N2 C12 C13 44.51(13)
N2 C12 C13 N3 -60.69(16)
C12 C13 N3 C14 172.27(12)
C12 C13 N3 Mn 42.93(13)
O2 Mn N3 C13 -101.03(10)
O1 Mn N3 C13 76.12(10)
N1 Mn N3 C13 15.6(2)
N4 Mn N3 C13 172.79(10)
N2 Mn N3 C13 -14.52(9)
O2 Mn N3 C14 133.45(11)
O1 Mn N3 C14 -49.40(11)
N1 Mn N3 C14 -109.9(2)
N4 Mn N3 C14 47.27(11)
N2 Mn N3 C14 -140.04(11)
C13 N3 C14 C15 177.58(12)
Mn N3 C14 C15 -59.05(15)
N3 C14 C15 C16 64.69(17)
C14 C15 C16 N4 -70.93(16)
C15 C16 N4 C17 -95.50(16)
C15 C16 N4 Mn 69.93(13)
O2 Mn N4 C17 21.93(11)
O1 Mn N4 C17 -160.21(11)
N1 Mn N4 C17 -72.23(12)
N2 Mn N4 C17 88.1(2)
N3 Mn N4 C17 113.57(12)
O2 Mn N4 C16 -142.91(10)
O1 Mn N4 C16 34.96(10)
N1 Mn N4 C16 122.94(9)
N2 Mn N4 C16 -76.78(19)
N3 Mn N4 C16 -51.26(10)
C16 N4 C17 C19 176.57(12)
Mn N4 C17 C19 12.47(18)
C16 N4 C17 C18 0.0(2)
Mn N4 C17 C18 -164.11(11)
N4 C17 C19 C20 151.98(14)
C18 C17 C19 C20 -31.17(19)
N4 C17 C19 C24 -34.0(2)
C18 C17 C19 C24 142.82(14)
C24 C19 C20 C21 -0.8(2)
C17 C19 C20 C21 173.32(13)
C19 C20 C21 F2 -179.54(13)
C19 C20 C21 C22 -1.6(2)
F2 C21 C22 C23 -179.92(13)
C20 C21 C22 C23 2.1(2)
C21 C22 C23 C24 -0.3(2)
C22 C23 C24 O2 -179.76(13)
C22 C23 C24 C19 -2.0(2)
C20 C19 C24 O2 -179.85(13)
C17 C19 C24 O2 6.1(2)
C20 C19 C24 C23 2.5(2)
C17 C19 C24 C23 -171.51(13)
C23 C24 O2 Mn -137.98(11)
C19 C24 O2 Mn 44.37(17)
N1 Mn O2 C24 58.89(11)
N4 Mn O2 C24 -49.10(11)
N2 Mn O2 C24 146.33(11)
N3 Mn O2 C24 -133.96(11)
O4 S2 C25 F5 60.56(14)
O5 S2 C25 F5 -179.44(13)
O3 S2 C25 F5 -59.86(14)
O4 S2 C25 F4 -59.41(13)
O5 S2 C25 F4 60.59(13)
O3 S2 C25 F4 -179.83(11)
O4 S2 C25 F3 -178.81(11)
O5 S2 C25 F3 -58.81(13)
O3 S2 C25 F3 60.77(13)
